data_7059496
loop_
_publ_author_name
'Bertho, Sylvain'
'Dondasse, Isma\"el'
'Retailleau, Pascal'
'Nicolas, Cyril'
'Gillaizeau, Isabelle'

_publ_section_title
;
 \b-C(sp2)--H alkylation of enamides using xanthate chemistry
;
_journal_issue 17
_journal_name_full 'New Journal of Chemistry'
_journal_page_first 7129
_journal_page_last 7141
_journal_paper_doi 10.1039/D0NJ01209B
_journal_volume 44
_journal_year 2020
_chemical_formula_moiety 'C18 H23 N O6'
_chemical_formula_sum 'C18 H23 N O6'
_chemical_formula_weight 349.37
_space_group_crystal_system monoclinic
_space_group_IT_number 14
_space_group_name_Hall '-P 2yn'
_space_group_name_H-M_alt 'P 1 21/n 1'
_atom_sites_solution_hydrogens geom
_atom_sites_solution_primary dual
_atom_sites_solution_secondary difmap
_audit_block_doi 10.5517/ccdc.csd.cc24pw6y
_audit_creation_method SHELXL-2018/3
_audit_update_record
;
2020-02-28 deposited with the CCDC.	2020-04-06 downloaded from the CCDC.
;
_cell_angle_alpha 90
_cell_angle_beta 103.411(7)
_cell_angle_gamma 90
_cell_formula_units_Z 4
_cell_length_a 15.1265(16)
_cell_length_b 7.2749(7)
_cell_length_c 16.0388(16)
_cell_measurement_reflns_used 2406
_cell_measurement_temperature 293(2)
_cell_measurement_theta_max 64.5
_cell_measurement_theta_min 3.6
_cell_volume 1716.8(3)
_computing_cell_refinement
;
CrystalClear-SM Expert 2.0 r16 (Rigaku, 2014)
;
_computing_data_collection
;
CrystalClear-SM Expert 2.0 r16 (Rigaku, 2014)
;
_computing_data_reduction
;
CrystalClear-SM Expert 2.0 r16 (Rigaku, 2014)
;
_computing_structure_refinement 'SHELXL-2018/3 (Sheldrick, 2015)'
_computing_structure_solution 'SHELXT (Sheldrick, 2015)'
_diffrn_ambient_temperature 293(2)
_diffrn_detector 'Rigaku Rapid 2 IP'
_diffrn_detector_area_resol_mean 10.0000
_diffrn_measured_fraction_theta_full 0.993
_diffrn_measured_fraction_theta_max 0.993
_diffrn_measurement_device
;
Crystal Goniometer
;
_diffrn_measurement_device_type
;
Rigaku mm007HF Spider Rapid2
;
_diffrn_measurement_specimen_support Fiber
_diffrn_radiation_monochromator 'OSMIC CMF Confocal'
_diffrn_radiation_type CuK\a
_diffrn_radiation_wavelength 1.54187
_diffrn_reflns_av_R_equivalents 0.0706
_diffrn_reflns_av_unetI/netI 0.1024
_diffrn_reflns_Laue_measured_fraction_full 0.993
_diffrn_reflns_Laue_measured_fraction_max 0.993
_diffrn_reflns_limit_h_max 18
_diffrn_reflns_limit_h_min -18
_diffrn_reflns_limit_k_max 7
_diffrn_reflns_limit_k_min -8
_diffrn_reflns_limit_l_max 17
_diffrn_reflns_limit_l_min -19
_diffrn_reflns_number 18707
_diffrn_reflns_point_group_measured_fraction_full 0.993
_diffrn_reflns_point_group_measured_fraction_max 0.993
_diffrn_reflns_theta_full 66.592
_diffrn_reflns_theta_max 66.592
_diffrn_reflns_theta_min 3.620
_diffrn_source 'Rotating Anode'
_exptl_absorpt_coefficient_mu 0.846
_exptl_absorpt_correction_T_max 1.000
_exptl_absorpt_correction_T_min 0.835
_exptl_absorpt_correction_type multi-scan
_exptl_absorpt_process_details 'Reqab, (Higashi-Rigaku,1998)'
_exptl_crystal_colour colourless
_exptl_crystal_density_diffrn 1.352
_exptl_crystal_description 'elongated platelet'
_exptl_crystal_F_000 744
_exptl_crystal_size_max 0.600
_exptl_crystal_size_mid 0.040
_exptl_crystal_size_min 0.015
_refine_diff_density_max 0.214
_refine_diff_density_min -0.268
_refine_diff_density_rms 0.050
_refine_ls_extinction_method none
_refine_ls_goodness_of_fit_ref 0.817
_refine_ls_hydrogen_treatment constr
_refine_ls_matrix_type full
_refine_ls_number_parameters 229
_refine_ls_number_reflns 3005
_refine_ls_number_restraints 0
_refine_ls_restrained_S_all 0.817
_refine_ls_R_factor_all 0.1207
_refine_ls_R_factor_gt 0.0420
_refine_ls_shift/su_max 0.000
_refine_ls_shift/su_mean 0.000
_refine_ls_structure_factor_coef Fsqd
_refine_ls_weighting_details 'w=1/[\s^2^(Fo^2^)+(0.0339P)^2^] where P=(Fo^2^+2Fc^2^)/3'
_refine_ls_weighting_scheme calc
_refine_ls_wR_factor_gt 0.0690
_refine_ls_wR_factor_ref 0.0887
_reflns_Friedel_coverage 0.000
_reflns_number_gt 1324
_reflns_number_total 3019
_reflns_threshold_expression 'I > 2\s(I)'
_cod_data_source_file d0nj01209b2.cif
_cod_data_source_block SB836
_cod_depositor_comments
;
The following automatic conversions were performed:

data item '_exptl_absorpt_correction_type' value 'Multi-scan' was
changed to 'multi-scan' in accordance with the
/home/data/users/saulius/crontab/automatic-downloads/rss-feeds/RSC/lib/dictionaries/cif_core.dic
dictionary named 'cif_core.dic' version 2.4.2 last updated on
2011-04-26.

Automatic conversion script
Id: cif_fix_values 7556 2019-12-06 15:28:31Z antanas 

 Adding full bibliography for 7059496.cif.

 Adding full bibliography for 7059496.cif.
;
_cod_original_sg_symbol_H-M 'P 21/n'
_cod_database_code 7059496
_shelx_shelxl_version_number 2018/3
_shelx_space_group_comment
;
The symmetry employed for this shelxl refinement is uniquely defined
by the following loop, which should always be used as a source of
symmetry information in preference to the above space-group names.
They are only intended as comments.
;

loop_
_space_group_symop_operation_xyz
'x, y, z'
'-x+1/2, y+1/2, -z+1/2'
'-x, -y, -z'
'x-1/2, -y-1/2, z-1/2'

loop_
_atom_site_label
_atom_site_type_symbol
_atom_site_fract_x
_atom_site_fract_y
_atom_site_fract_z
_atom_site_U_iso_or_equiv
_atom_site_adp_type
_atom_site_occupancy
_atom_site_site_symmetry_order
_atom_site_calc_flag
_atom_site_refinement_flags_posn
_atom_site_refinement_flags_adp
_atom_site_refinement_flags_occupancy
_atom_site_disorder_assembly
_atom_site_disorder_group
O1 O 0.77220(9) 0.21292(19) 0.15631(9) 0.0536(5) Uani 1 1 d . . . . .
O2 O 0.94629(10) 0.1903(2) 0.20353(10) 0.0587(5) Uani 1 1 d . . . . .
C6 C 0.90219(16) 0.1992(3) 0.26890(16) 0.0444(7) Uani 1 1 d . . . . .
C8 C 0.89172(15) 0.2084(3) 0.41625(15) 0.0442(7) Uani 1 1 d . . . . .
N1 N 0.79468(13) 0.3815(3) 0.52237(11) 0.0529(6) Uani 1 1 d . . . . .
O6 O 0.43609(11) 0.0627(2) 0.36278(9) 0.0606(5) Uani 1 1 d . . . . .
C4 C 0.75657(14) 0.2219(3) 0.30362(15) 0.0425(6) Uani 1 1 d . . . . .
H4 H 0.693597 0.229732 0.286325 0.051 Uiso 1 1 calc R U . . .
C3 C 0.79819(15) 0.2215(3) 0.39071(14) 0.0403(6) Uani 1 1 d . . . . .
C5 C 0.80731(15) 0.2109(3) 0.24276(15) 0.0415(6) Uani 1 1 d . . . . .
C7 C 0.94378(15) 0.1992(3) 0.35481(15) 0.0490(7) Uani 1 1 d . . . . .
H7 H 1.006795 0.192953 0.372108 0.059 Uiso 1 1 calc R U . . .
O4 O 0.61100(10) 0.3580(2) 0.49725(10) 0.0613(5) Uani 1 1 d . . . . .
C1 C 0.64701(15) 0.2763(3) 0.43105(14) 0.0497(7) Uani 1 1 d . . . . .
H1 H 0.636581 0.358396 0.381280 0.060 Uiso 1 1 calc R U . . .
C2 C 0.74883(14) 0.2382(3) 0.46202(14) 0.0474(7) Uani 1 1 d . . . . .
H2 H 0.755673 0.121110 0.493029 0.057 Uiso 1 1 calc R U . . .
C17 C 0.67568(13) 0.2262(3) 0.12771(12) 0.0598(7) Uani 1 1 d . . . . .
H17A H 0.659405 0.234304 0.066305 0.090 Uiso 1 1 calc R U . . .
H17B H 0.654780 0.334010 0.151840 0.090 Uiso 1 1 calc R U . . .
H17C H 0.647981 0.119196 0.145768 0.090 Uiso 1 1 calc R U . . .
C9 C 0.93193(14) 0.2118(3) 0.51107(14) 0.0582(7) Uani 1 1 d . . . . .
H9A H 0.997476 0.223397 0.521556 0.070 Uiso 1 1 calc R U . . .
H9B H 0.918235 0.097387 0.536431 0.070 Uiso 1 1 calc R U . . .
O5 O 0.50718(11) 0.1967(2) 0.27134(11) 0.0832(7) Uani 1 1 d . . . . .
C14 C 0.50959(18) 0.1259(3) 0.33963(18) 0.0547(8) Uani 1 1 d . . . . .
C12 C 0.65060(16) 0.5337(4) 0.51739(14) 0.0662(8) Uani 1 1 d . . . . .
H12A H 0.626133 0.588207 0.562467 0.079 Uiso 1 1 calc R U . . .
H12B H 0.633639 0.612014 0.467256 0.079 Uiso 1 1 calc R U . . .
O3 O 0.79491(12) 0.6545(2) 0.58940(11) 0.0891(7) Uani 1 1 d . . . . .
C11 C 0.75284(18) 0.5283(4) 0.54614(15) 0.0611(8) Uani 1 1 d . . . . .
C18 C 1.04068(14) 0.1458(3) 0.22570(14) 0.0717(8) Uani 1 1 d . . . . .
H18A H 1.063168 0.137880 0.174553 0.108 Uiso 1 1 calc R U . . .
H18B H 1.049122 0.029894 0.255077 0.108 Uiso 1 1 calc R U . . .
H18C H 1.073267 0.239730 0.262398 0.108 Uiso 1 1 calc R U . . .
C15 C 0.35064(16) 0.0806(3) 0.29970(15) 0.0721(8) Uani 1 1 d . . . . .
H15A H 0.356911 0.033304 0.244825 0.087 Uiso 1 1 calc R U . . .
H15B H 0.333274 0.209046 0.292535 0.087 Uiso 1 1 calc R U . . .
C10 C 0.89391(15) 0.3712(4) 0.55226(14) 0.0679(8) Uani 1 1 d . . . . .
H10A H 0.909845 0.356487 0.614051 0.081 Uiso 1 1 calc R U . . .
H10B H 0.920767 0.484948 0.538449 0.081 Uiso 1 1 calc R U . . .
C13 C 0.59489(13) 0.0980(3) 0.40670(13) 0.0540(7) Uani 1 1 d . . . . .
H13A H 0.633354 0.011113 0.385818 0.065 Uiso 1 1 calc R U . . .
H13B H 0.580007 0.045544 0.457335 0.065 Uiso 1 1 calc R U . . .
C16 C 0.28049(14) -0.0245(4) 0.32987(15) 0.0820(9) Uani 1 1 d . . . . .
H16A H 0.224602 -0.021892 0.286785 0.123 Uiso 1 1 calc R U . . .
H16B H 0.271125 0.029512 0.381746 0.123 Uiso 1 1 calc R U . . .
H16C H 0.300174 -0.149520 0.340675 0.123 Uiso 1 1 calc R U . . .

loop_
_atom_site_aniso_label
_atom_site_aniso_U_11
_atom_site_aniso_U_22
_atom_site_aniso_U_33
_atom_site_aniso_U_23
_atom_site_aniso_U_13
_atom_site_aniso_U_12
O1 0.0435(10) 0.0739(12) 0.0393(10) -0.0038(8) 0.0011(8) 0.0054(8)
O2 0.0417(11) 0.0777(13) 0.0590(12) -0.0006(9) 0.0163(9) 0.0070(9)
C6 0.0391(16) 0.0459(17) 0.0489(18) -0.0037(14) 0.0113(14) 0.0026(12)
C8 0.0435(16) 0.0427(16) 0.0412(16) 0.0018(13) -0.0006(13) 0.0004(12)
N1 0.0487(14) 0.0644(16) 0.0430(13) -0.0100(12) 0.0055(11) 0.0027(12)
O6 0.0418(11) 0.0797(14) 0.0565(11) 0.0048(9) 0.0034(9) -0.0023(9)
C4 0.0331(14) 0.0437(16) 0.0482(17) -0.0024(13) 0.0045(13) 0.0003(11)
C3 0.0394(15) 0.0422(16) 0.0374(15) -0.0041(12) 0.0047(13) -0.0003(11)
C5 0.0393(16) 0.0451(17) 0.0374(16) -0.0025(13) 0.0032(13) 0.0011(12)
C7 0.0312(14) 0.0544(18) 0.0569(18) 0.0006(14) 0.0009(13) 0.0000(12)
O4 0.0631(12) 0.0638(13) 0.0625(12) -0.0047(10) 0.0259(9) -0.0029(9)
C1 0.0521(17) 0.0541(19) 0.0444(16) -0.0038(14) 0.0140(13) -0.0004(14)
C2 0.0503(17) 0.0470(17) 0.0416(16) 0.0006(13) 0.0041(13) -0.0009(13)
C17 0.0439(16) 0.0746(19) 0.0511(16) -0.0038(13) -0.0089(12) 0.0081(13)
C9 0.0506(16) 0.069(2) 0.0474(17) 0.0025(14) -0.0046(13) 0.0070(13)
O5 0.0850(14) 0.0993(17) 0.0602(13) 0.0171(11) 0.0064(11) -0.0197(10)
C14 0.0543(19) 0.056(2) 0.055(2) -0.0039(16) 0.0131(17) -0.0066(15)
C12 0.070(2) 0.068(2) 0.0648(18) -0.0150(16) 0.0228(15) 0.0060(16)
O3 0.0924(15) 0.0901(16) 0.0766(14) -0.0404(12) 0.0028(11) -0.0045(11)
C11 0.063(2) 0.074(2) 0.0441(18) -0.0059(16) 0.0093(15) 0.0044(18)
C18 0.0406(17) 0.084(2) 0.095(2) -0.0036(16) 0.0254(15) 0.0019(14)
C15 0.0553(18) 0.080(2) 0.0713(19) -0.0009(16) -0.0053(16) 0.0031(15)
C10 0.0580(19) 0.086(2) 0.0514(17) -0.0109(15) -0.0038(14) 0.0034(15)
C13 0.0440(16) 0.0562(19) 0.0595(17) 0.0033(14) 0.0073(13) -0.0025(13)
C16 0.0476(18) 0.089(2) 0.107(2) -0.0120(18) 0.0138(16) -0.0053(15)

loop_
_atom_type_symbol
_atom_type_description
_atom_type_scat_dispersion_real
_atom_type_scat_dispersion_imag
_atom_type_scat_source
C C 0.0181 0.0091 'International Tables Vol C Tables 4.2.6.8 and 6.1.1.4'
H H 0.0000 0.0000 'International Tables Vol C Tables 4.2.6.8 and 6.1.1.4'
N N 0.0311 0.0180 'International Tables Vol C Tables 4.2.6.8 and 6.1.1.4'
O O 0.0492 0.0322 'International Tables Vol C Tables 4.2.6.8 and 6.1.1.4'

loop_
_geom_angle_atom_site_label_1
_geom_angle_atom_site_label_2
_geom_angle_atom_site_label_3
_geom_angle
_geom_angle_site_symmetry_1
_geom_angle_site_symmetry_3
_geom_angle_publ_flag
C5 O1 C17 117.05(17) . . ?
C6 O2 C18 117.22(17) . . ?
O2 C6 C7 125.2(2) . . ?
O2 C6 C5 114.9(2) . . ?
C7 C6 C5 119.9(2) . . ?
C3 C8 C7 120.0(2) . . ?
C3 C8 C9 116.5(2) . . ?
C7 C8 C9 123.5(2) . . ?
C11 N1 C10 117.5(2) . . ?
C11 N1 C2 124.5(2) . . ?
C10 N1 C2 117.76(19) . . ?
C14 O6 C15 116.14(19) . . ?
C5 C4 C3 120.9(2) . . ?
C8 C3 C4 119.4(2) . . ?
C8 C3 C2 115.7(2) . . ?
C4 C3 C2 124.9(2) . . ?
O1 C5 C4 124.8(2) . . ?
O1 C5 C6 115.8(2) . . ?
C4 C5 C6 119.5(2) . . ?
C6 C7 C8 120.3(2) . . ?
C12 O4 C1 109.29(18) . . ?
O4 C1 C13 106.3(2) . . ?
O4 C1 C2 111.24(18) . . ?
C13 C1 C2 110.61(18) . . ?
N1 C2 C3 108.25(18) . . ?
N1 C2 C1 111.62(19) . . ?
C3 C2 C1 113.98(19) . . ?
C8 C9 C10 110.45(18) . . ?
O5 C14 O6 123.4(2) . . ?
O5 C14 C13 123.6(3) . . ?
O6 C14 C13 113.0(2) . . ?
O4 C12 C11 113.3(2) . . ?
O3 C11 N1 122.4(3) . . ?
O3 C11 C12 120.7(3) . . ?
N1 C11 C12 116.9(2) . . ?
O6 C15 C16 108.4(2) . . ?
N1 C10 C9 111.12(19) . . ?
C14 C13 C1 112.34(19) . . ?

loop_
_geom_bond_atom_site_label_1
_geom_bond_atom_site_label_2
_geom_bond_distance
_geom_bond_site_symmetry_2
_geom_bond_publ_flag
O1 C5 1.365(2) . ?
O1 C17 1.4286(19) . ?
O2 C6 1.368(2) . ?
O2 C18 1.426(2) . ?
C6 C7 1.376(3) . ?
C6 C5 1.401(3) . ?
C8 C3 1.382(2) . ?
C8 C7 1.399(3) . ?
C8 C9 1.501(3) . ?
N1 C11 1.341(3) . ?
N1 C10 1.468(2) . ?
N1 C2 1.481(2) . ?
O6 C14 1.333(3) . ?
O6 C15 1.451(2) . ?
C4 C5 1.377(3) . ?
C4 C3 1.393(2) . ?
C3 C2 1.509(3) . ?
O4 C12 1.417(2) . ?
O4 C1 1.430(2) . ?
C1 C13 1.521(2) . ?
C1 C2 1.530(2) . ?
C9 C10 1.512(3) . ?
O5 C14 1.203(2) . ?
C14 C13 1.490(3) . ?
C12 C11 1.508(3) . ?
O3 C11 1.235(3) . ?
C15 C16 1.478(3) . ?
